data_2223200
loop_
_publ_author_name
'Shang, Shao-Ming'
'Ren, Chun-Xia'
'Wang, Xin'
'Lu, Lu-De'
'Yang, Xu-Jie'

_publ_section_title
;
 Bis[2,6-bis(4,5-dihydro-1<i>H</i>-imidazol-2-yl)pyridine]manganese(II)
 bis(perchlorate) acetonitrile solvate
;
_journal_coeditor_code TK2501
_journal_issue 9
_journal_name_full 'Acta Crystallographica Section E'
_journal_page_first m1023
_journal_page_last m1024
_journal_paper_doi 10.1107/S1600536809029195
_journal_volume 65
_journal_year 2009
_chemical_formula_iupac '[Mn (C11 H13 N5)2] (Cl1 O4)2, C2 H3 N'
_chemical_formula_moiety 'C22 H26 Mn N10 2+, 2(Cl1 O4 -), C2 H3 N'
_chemical_formula_sum 'C24 H29 Cl2 Mn N11 O8'
_chemical_formula_weight 725.42
_chemical_name_systematic
;
Bis[2,6-bis(4,5-dihydro-1<i>H</i>-imidazol-2-yl)pyridine]manganese(II)
bis(perchlorate) acetonitrile solvate
;
_space_group_IT_number 15
_symmetry_cell_setting monoclinic
_symmetry_space_group_name_Hall '-C 2yc'
_symmetry_space_group_name_H-M 'C 1 2/c 1'
_atom_sites_solution_hydrogens geom
_atom_sites_solution_primary direct
_atom_sites_solution_secondary difmap
_audit_creation_method SHELXL-97
_cell_angle_alpha 90.00
_cell_angle_beta 123.893(10)
_cell_angle_gamma 90.00
_cell_formula_units_Z 4
_cell_length_a 20.521(5)
_cell_length_b 12.732(5)
_cell_length_c 14.602(6)
_cell_measurement_reflns_used 668
_cell_measurement_temperature 273(2)
_cell_measurement_theta_max 25.10
_cell_measurement_theta_min 2.00
_cell_volume 3167(2)
_computing_cell_refinement 'SAINT-Plus (Bruker, 1998)'
_computing_data_collection 'SMART (Bruker, 1998)'
_computing_data_reduction 'SAINT-Plus (Bruker, 1998)'
_computing_molecular_graphics 'SHELXTL (Sheldrick, 2008)'
_computing_publication_material 'SHELXTL (Sheldrick, 2008)'
_computing_structure_refinement 'SHELXTL (Sheldrick, 2008)'
_computing_structure_solution 'SHELXTL (Sheldrick, 2008)'
_diffrn_ambient_temperature 273(2)
_diffrn_measured_fraction_theta_full 0.995
_diffrn_measured_fraction_theta_max 0.995
_diffrn_measurement_device_type 'Bruker SMART CCD area-detector'
_diffrn_measurement_method '\f and \w'
_diffrn_radiation_monochromator graphite
_diffrn_radiation_source 'fine-focus sealed tube'
_diffrn_radiation_type MoK\a
_diffrn_radiation_wavelength 0.71073
_diffrn_reflns_av_R_equivalents 0.0558
_diffrn_reflns_av_sigmaI/netI 0.1027
_diffrn_reflns_limit_h_max 24
_diffrn_reflns_limit_h_min -22
_diffrn_reflns_limit_k_max 15
_diffrn_reflns_limit_k_min -11
_diffrn_reflns_limit_l_max 17
_diffrn_reflns_limit_l_min -16
_diffrn_reflns_number 7799
_diffrn_reflns_theta_full 25.10
_diffrn_reflns_theta_max 25.10
_diffrn_reflns_theta_min 2.00
_exptl_absorpt_coefficient_mu 0.650
_exptl_absorpt_correction_T_max 0.9117
_exptl_absorpt_correction_T_min 0.8374
_exptl_absorpt_correction_type multi-scan
_exptl_absorpt_process_details '(SADABS; Bruker, 1998)'
_exptl_crystal_colour Yellow
_exptl_crystal_density_diffrn 1.521
_exptl_crystal_density_method 'not measured'
_exptl_crystal_description Block
_exptl_crystal_F_000 1492
_exptl_crystal_size_max 0.28
_exptl_crystal_size_mid 0.21
_exptl_crystal_size_min 0.14
_refine_diff_density_max 0.326
_refine_diff_density_min -0.267
_refine_ls_extinction_method none
_refine_ls_goodness_of_fit_ref 0.792
_refine_ls_hydrogen_treatment constr
_refine_ls_matrix_type full
_refine_ls_number_parameters 246
_refine_ls_number_reflns 2821
_refine_ls_number_restraints 94
_refine_ls_restrained_S_all 0.837
_refine_ls_R_factor_all 0.1015
_refine_ls_R_factor_gt 0.0470
_refine_ls_shift/su_max 0.001
_refine_ls_shift/su_mean 0.000
_refine_ls_structure_factor_coef Fsqd
_refine_ls_weighting_details 'calc w=1/[\s^2^(Fo^2^)+(0.0647P)^2^] where P=(Fo^2^+2Fc^2^)/3'
_refine_ls_weighting_scheme calc
_refine_ls_wR_factor_gt 0.1088
_refine_ls_wR_factor_ref 0.1208
_reflns_number_gt 1277
_reflns_number_total 2821
_reflns_threshold_expression I>2\s(I)
_cod_data_source_file tk2501.cif
_cod_data_source_block I
_cod_depositor_comments
;
The following automatic conversions were performed:
'_symmetry_cell_setting' value 'Monoclinic' changed to 'monoclinic'
according to '/home/saulius/struct/CIF-dictionaries/cif_core.dic'
dictionary named 'cif_core.dic' version 2.4.1 from 2010-06-29.

Automatic conversion script
Id: cif_fix_enum 1527 2010-12-29 10:47:43Z saulius 

The following automatic conversions were performed:

'_symmetry_cell_setting' value 'Monoclinic' changed to 'monoclinic'
according to /home/saulius/struct/CIF-dictionaries/cif_core.dic
dictionary named 'cif_core.dic' version 2.4.1 from 2010-06-29.

Automatic conversion script
Id: cif_fix_values 1715 2011-07-08 13:25:40Z adriana 
;
_cod_original_cell_volume 3167.0(19)
_cod_original_sg_symbol_H-M 'C 2/c'
_cod_database_code 2223200
_cod_database_fobs_code 2223200

loop_
_symmetry_equiv_pos_as_xyz
'x, y, z'
'-x, y, -z+1/2'
'x+1/2, y+1/2, z'
'-x+1/2, y+1/2, -z+1/2'
'-x, -y, -z'
'x, -y, z-1/2'
'-x+1/2, -y+1/2, -z'
'x+1/2, -y+1/2, z-1/2'

loop_
_atom_site_type_symbol
_atom_site_label
_atom_site_fract_x
_atom_site_fract_y
_atom_site_fract_z
_atom_site_U_iso_or_equiv
_atom_site_adp_type
_atom_site_calc_flag
_atom_site_refinement_flags
_atom_site_occupancy
_atom_site_disorder_assembly
_atom_site_disorder_group
Mn Mn1 0.5000 0.94417(7) 0.7500 0.0488(3) Uani d S 1 . .
N N1 0.51856(17) 0.8931(3) 0.9132(2) 0.0468(8) Uani d . 1 . .
N N2 0.59227(18) 1.0487(2) 0.8898(2) 0.0539(8) Uani d . 1 . .
N N3 0.6779(2) 1.0731(3) 1.0725(3) 0.0708(10) Uani d . 1 . .
H H3A 0.6979 1.0635 1.1416 0.085 Uiso calc R 1 . .
N N4 0.40797(17) 0.8262(2) 0.7177(2) 0.0524(8) Uani d . 1 . .
N N5 0.3602(2) 0.7083(3) 0.7785(3) 0.0833(12) Uani d . 1 . .
H H5A 0.3581 0.6730 0.8271 0.100 Uiso calc R 1 . .
C C1 0.6436(2) 1.1375(4) 0.9029(3) 0.0746(13) Uani d . 1 . .
H H1A 0.6130 1.2013 0.8721 0.090 Uiso calc R 1 . .
H H1B 0.6693 1.1225 0.8652 0.090 Uiso calc R 1 . .
C C2 0.7041(3) 1.1503(4) 1.0259(3) 0.0785(14) Uani d . 1 . .
H H2A 0.7566 1.1347 1.0453 0.094 Uiso calc R 1 . .
H H2B 0.7032 1.2208 1.0504 0.094 Uiso calc R 1 . .
C C3 0.6168(2) 1.0191(3) 0.9886(3) 0.0509(10) Uani d . 1 . .
C C4 0.5788(2) 0.9317(3) 1.0073(3) 0.0450(9) Uani d . 1 . .
C C5 0.6011(2) 0.8891(3) 1.1076(3) 0.0630(12) Uani d . 1 . .
H H5 0.6430 0.9169 1.1733 0.076 Uiso calc R 1 . .
C C6 0.5594(3) 0.8037(4) 1.1076(3) 0.0757(14) Uani d . 1 . .
H H6 0.5736 0.7730 1.1741 0.091 Uiso calc R 1 . .
C C7 0.4970(2) 0.7637(4) 1.0097(3) 0.0678(13) Uani d . 1 . .
H H7 0.4689 0.7062 1.0090 0.081 Uiso calc R 1 . .
C C8 0.4778(2) 0.8114(3) 0.9136(3) 0.0506(10) Uani d . 1 . .
C C9 0.4140(2) 0.7806(3) 0.8007(3) 0.0525(11) Uani d . 1 . .
C C10 0.3053(3) 0.6981(4) 0.6593(3) 0.0818(14) Uani d . 1 . .
H H10A 0.2523 0.7166 0.6361 0.098 Uiso d R 1 . .
H H10B 0.3054 0.6279 0.6335 0.098 Uiso d R 1 . .
N N6 0.5000 0.3462(7) 0.7500 0.186(4) Uani d S 1 . .
C C12 0.5000 0.5403(7) 0.7500 0.178(5) Uani d S 1 . .
H H12B 0.5294 0.5712 0.7238 0.214 Uiso d PR 0.50 . .
H H12A 0.5189 0.5583 0.8247 0.214 Uiso d PR 0.50 . .
H H12C 0.4453 0.5583 0.7073 0.214 Uiso d PR 0.50 . .
C C13 0.5000 0.4339(7) 0.7500 0.116(3) Uani d SR 1 . .
C C11 0.3378(2) 0.7797(3) 0.6178(3) 0.0664(12) Uani d . 1 . .
H H11A 0.3520 0.7454 0.5720 0.080 Uiso d R 1 . .
H H11B 0.2991 0.8334 0.5742 0.080 Uiso d R 1 . .
Cl Cl1 0.32690(9) 0.52285(13) 0.39585(12) 0.1026(5) Uani d DU 1 . .
O O1 0.3119(7) 0.5391(11) 0.4824(8) 0.147(6) Uani d PDU 0.407(10) A 1
O O2 0.4047(4) 0.4898(11) 0.4424(8) 0.152(7) Uani d PDU 0.407(10) A 1
O O3 0.2745(6) 0.4409(11) 0.3284(13) 0.209(9) Uani d PDU 0.407(10) A 1
O O4 0.3090(11) 0.6156(10) 0.3332(15) 0.264(11) Uani d PDU 0.407(10) A 1
O O1' 0.3558(5) 0.6031(6) 0.4718(7) 0.151(5) Uani d PDU 0.593(10) A 2
O O2' 0.3455(6) 0.4194(5) 0.4361(7) 0.139(5) Uani d PDU 0.593(10) A 2
O O3' 0.2464(3) 0.5354(7) 0.3137(5) 0.139(4) Uani d PDU 0.593(10) A 2
O O4' 0.3628(7) 0.5401(8) 0.3310(10) 0.217(7) Uani d PDU 0.593(10) A 2

loop_
_atom_site_aniso_label
_atom_site_aniso_U_11
_atom_site_aniso_U_22
_atom_site_aniso_U_33
_atom_site_aniso_U_12
_atom_site_aniso_U_13
_atom_site_aniso_U_23
Mn1 0.0517(6) 0.0556(6) 0.0338(5) 0.000 0.0205(4) 0.000
N1 0.047(2) 0.054(2) 0.0324(18) -0.0002(17) 0.0180(17) -0.0028(15)
N2 0.059(2) 0.058(2) 0.0378(19) -0.0088(18) 0.0229(16) 0.0011(16)
N3 0.074(2) 0.084(3) 0.0357(19) -0.030(2) 0.0196(19) -0.0089(19)
N4 0.051(2) 0.059(2) 0.0362(18) -0.0072(17) 0.0177(17) -0.0039(16)
N5 0.091(3) 0.093(3) 0.046(2) -0.046(3) 0.027(2) -0.007(2)
C1 0.088(3) 0.072(3) 0.054(3) -0.023(3) 0.034(3) -0.004(2)
C2 0.081(3) 0.091(4) 0.053(3) -0.030(3) 0.032(3) -0.009(2)
C3 0.049(3) 0.055(3) 0.042(2) -0.002(2) 0.022(2) -0.004(2)
C4 0.047(2) 0.051(3) 0.034(2) 0.000(2) 0.020(2) -0.002(2)
C5 0.065(3) 0.076(3) 0.035(2) -0.010(3) 0.019(2) -0.003(2)
C6 0.093(4) 0.089(4) 0.039(3) -0.014(3) 0.033(3) 0.008(2)
C7 0.080(3) 0.076(3) 0.040(3) -0.022(3) 0.029(2) -0.001(2)
C8 0.047(2) 0.056(3) 0.043(2) -0.005(2) 0.021(2) -0.003(2)
C9 0.054(3) 0.055(3) 0.040(2) -0.008(2) 0.021(2) -0.003(2)
C10 0.081(3) 0.087(4) 0.058(3) -0.034(3) 0.027(3) -0.015(3)
N6 0.304(12) 0.120(8) 0.196(9) 0.000 0.179(9) 0.000
C12 0.163(10) 0.098(8) 0.154(9) 0.000 0.013(7) 0.000
C13 0.153(8) 0.094(8) 0.124(7) 0.000 0.091(6) 0.000
C11 0.062(3) 0.073(3) 0.044(2) -0.018(2) 0.017(2) -0.010(2)
Cl1 0.0956(11) 0.0967(12) 0.0876(10) 0.0154(9) 0.0339(9) -0.0296(9)
O1 0.165(12) 0.155(13) 0.094(7) 0.048(10) 0.056(8) -0.039(7)
O2 0.077(6) 0.243(16) 0.111(10) 0.016(7) 0.038(6) -0.023(10)
O3 0.105(9) 0.242(16) 0.247(18) -0.054(11) 0.079(11) -0.189(15)
O4 0.31(3) 0.224(15) 0.27(2) 0.084(15) 0.17(2) 0.105(15)
O1' 0.134(7) 0.129(7) 0.109(6) 0.003(5) 0.017(5) -0.077(6)
O2' 0.211(13) 0.103(5) 0.137(7) 0.059(7) 0.118(8) 0.025(5)
O3' 0.110(5) 0.159(9) 0.065(4) -0.011(5) -0.004(4) -0.018(4)
O4' 0.320(15) 0.167(10) 0.300(16) -0.050(10) 0.256(16) -0.056(9)

loop_
_atom_type_symbol
_atom_type_description
_atom_type_scat_dispersion_real
_atom_type_scat_dispersion_imag
_atom_type_scat_source
C C 0.0033 0.0016 'International Tables Vol C Tables 4.2.6.8 and 6.1.1.4'
H H 0.0000 0.0000 'International Tables Vol C Tables 4.2.6.8 and 6.1.1.4'
N N 0.0061 0.0033 'International Tables Vol C Tables 4.2.6.8 and 6.1.1.4'
O O 0.0106 0.0060 'International Tables Vol C Tables 4.2.6.8 and 6.1.1.4'
Cl Cl 0.1484 0.1585 'International Tables Vol C Tables 4.2.6.8 and 6.1.1.4'
Mn Mn 0.3368 0.7283 'International Tables Vol C Tables 4.2.6.8 and 6.1.1.4'

loop_
_geom_angle_atom_site_label_1
_geom_angle_atom_site_label_2
_geom_angle_atom_site_label_3
_geom_angle_site_symmetry_1
_geom_angle_site_symmetry_3
_geom_angle
_geom_angle_publ_flag
N4 Mn1 N4 . 2_656 96.14(16) y
N4 Mn1 N2 . . 139.28(11) y
N4 Mn1 N2 2_656 . 91.20(11) y
N4 Mn1 N2 . 2_656 91.20(11) y
N4 Mn1 N2 2_656 2_656 139.28(11) y
N2 Mn1 N2 . 2_656 108.70(16) y
N4 Mn1 N1 . . 70.18(11) y
N4 Mn1 N1 2_656 . 87.66(10) y
N2 Mn1 N1 . . 70.18(12) y
N2 Mn1 N1 2_656 . 132.10(10) y
N4 Mn1 N1 . 2_656 87.66(10) y
N4 Mn1 N1 2_656 2_656 70.18(11) y
N2 Mn1 N1 . 2_656 132.10(11) y
N2 Mn1 N1 2_656 2_656 70.18(11) y
N1 Mn1 N1 . 2_656 146.97(17) y
C4 N1 C8 . . 120.4(3) ?
C4 N1 Mn1 . . 119.4(2) ?
C8 N1 Mn1 . . 119.0(2) ?
C3 N2 C1 . . 105.8(3) ?
C3 N2 Mn1 . . 116.2(3) ?
C1 N2 Mn1 . . 137.3(2) ?
C3 N3 C2 . . 108.5(3) ?
C3 N3 H3A . . 125.7 ?
C2 N3 H3A . . 125.7 ?
C9 N4 C11 . . 106.0(3) ?
C9 N4 Mn1 . . 118.4(3) ?
C11 N4 Mn1 . . 135.5(2) ?
C9 N5 C10 . . 109.6(3) ?
C9 N5 H5A . . 125.2 ?
C10 N5 H5A . . 125.2 ?
N2 C1 C2 . . 106.7(3) ?
N2 C1 H1A . . 110.4 ?
C2 C1 H1A . . 110.4 ?
N2 C1 H1B . . 110.4 ?
C2 C1 H1B . . 110.4 ?
H1A C1 H1B . . 108.6 ?
N3 C2 C1 . . 102.0(3) ?
N3 C2 H2A . . 111.4 ?
C1 C2 H2A . . 111.4 ?
N3 C2 H2B . . 111.4 ?
C1 C2 H2B . . 111.4 ?
H2A C2 H2B . . 109.2 ?
N2 C3 N3 . . 116.7(4) ?
N2 C3 C4 . . 120.8(3) ?
N3 C3 C4 . . 122.5(3) ?
N1 C4 C5 . . 121.3(4) ?
N1 C4 C3 . . 111.9(3) ?
C5 C4 C3 . . 126.8(4) ?
C4 C5 C6 . . 118.1(4) ?
C4 C5 H5 . . 121.0 ?
C6 C5 H5 . . 121.0 ?
C7 C6 C5 . . 120.4(4) ?
C7 C6 H6 . . 119.8 ?
C5 C6 H6 . . 119.8 ?
C8 C7 C6 . . 118.0(4) ?
C8 C7 H7 . . 121.0 ?
C6 C7 H7 . . 121.0 ?
N1 C8 C7 . . 121.8(4) ?
N1 C8 C9 . . 111.6(3) ?
C7 C8 C9 . . 126.6(4) ?
N4 C9 N5 . . 116.9(3) ?
N4 C9 C8 . . 119.4(4) ?
N5 C9 C8 . . 123.7(4) ?
N5 C10 C11 . . 101.3(3) ?
N5 C10 H10A . . 111.3 ?
C11 C10 H10A . . 110.3 ?
N5 C10 H10B . . 112.2 ?
C11 C10 H10B . . 112.1 ?
H10A C10 H10B . . 109.4 ?
C13 C12 H12B . . 114.2 ?
C13 C12 H12A . . 103.9 ?
H12B C12 H12A . . 114.2 ?
C13 C12 H12C . . 103.9 ?
H12B C12 H12C . . 114.2 ?
H12A C12 H12C . . 105.4 ?
N6 C13 C12 . . 180.000(6) ?
N4 C11 C10 . . 106.3(3) ?
N4 C11 H11A . . 110.9 ?
C10 C11 H11A . . 109.5 ?
N4 C11 H11B . . 110.7 ?
C10 C11 H11B . . 111.2 ?
H11A C11 H11B . . 108.3 ?
O1' Cl1 O2' . . 117.7(5) ?
O1' Cl1 O2 . . 88.3(5) ?
O2' Cl1 O2 . . 63.0(5) ?
O1' Cl1 O3' . . 112.1(4) ?
O2' Cl1 O3' . . 112.2(5) ?
O2 Cl1 O3' . . 157.2(5) ?
O1' Cl1 O4 . . 74.9(8) ?
O2' Cl1 O4 . . 165.2(8) ?
O2 Cl1 O4 . . 112.3(7) ?
O3' Cl1 O4 . . 66.1(7) ?
O1' Cl1 O3 . . 157.0(5) ?
O2' Cl1 O3 . . 61.8(7) ?
O2 Cl1 O3 . . 109.3(6) ?
O3' Cl1 O3 . . 54.5(6) ?
O4 Cl1 O3 . . 109.9(7) ?
O1' Cl1 O1 . . 53.6(5) ?
O2' Cl1 O1 . . 84.9(6) ?
O2 Cl1 O1 . . 110.6(6) ?
O3' Cl1 O1 . . 90.5(5) ?
O4 Cl1 O1 . . 109.6(6) ?
O3 Cl1 O1 . . 104.9(6) ?
O1' Cl1 O4' . . 104.9(5) ?
O2' Cl1 O4' . . 106.6(4) ?
O2 Cl1 O4' . . 61.7(5) ?
O3' Cl1 O4' . . 101.6(5) ?
O4 Cl1 O4' . . 60.8(7) ?
O3 Cl1 O4' . . 96.7(6) ?
O1 Cl1 O4' . . 158.3(6) ?

loop_
_geom_bond_atom_site_label_1
_geom_bond_atom_site_label_2
_geom_bond_site_symmetry_2
_geom_bond_distance
_geom_bond_publ_flag
Mn1 N4 . 2.247(3) y
Mn1 N4 2_656 2.247(3) n
Mn1 N2 . 2.283(3) y
Mn1 N2 2_656 2.283(3) n
Mn1 N1 . 2.287(3) y
Mn1 N1 2_656 2.287(3) n
N1 C4 . 1.328(4) ?
N1 C8 . 1.337(4) ?
N2 C3 . 1.292(4) ?
N2 C1 . 1.484(5) ?
N3 C3 . 1.354(5) ?
N3 C2 . 1.458(5) ?
N3 H3A . 0.8600 ?
N4 C9 . 1.287(4) ?
N4 C11 . 1.486(4) ?
N5 C9 . 1.332(4) ?
N5 C10 . 1.459(5) ?
N5 H5A . 0.8600 ?
C1 C2 . 1.519(5) ?
C1 H1A . 0.9700 ?
C1 H1B . 0.9700 ?
C2 H2A . 0.9700 ?
C2 H2B . 0.9700 ?
C3 C4 . 1.468(5) ?
C4 C5 . 1.379(5) ?
C5 C6 . 1.384(5) ?
C5 H5 . 0.9300 ?
C6 C7 . 1.378(5) ?
C6 H6 . 0.9300 ?
C7 C8 . 1.370(5) ?
C7 H7 . 0.9300 ?
C8 C9 . 1.476(5) ?
C10 C11 . 1.530(5) ?
C10 H10A . 0.9700 ?
C10 H10B . 0.9700 ?
N6 C13 . 1.117(10) ?
C12 C13 . 1.3547 ?
C12 H12B . 0.9600 ?
C12 H12A . 0.9600 ?
C12 H12C . 0.9600 ?
C11 H11A . 0.9700 ?
C11 H11B . 0.9700 ?
Cl1 O1' . 1.376(5) ?
Cl1 O2' . 1.406(5) ?
Cl1 O2 . 1.407(6) ?
Cl1 O3' . 1.409(5) ?
Cl1 O4 . 1.411(7) ?
Cl1 O3 . 1.426(7) ?
Cl1 O1 . 1.474(7) ?
Cl1 O4' . 1.505(6) ?

loop_
_geom_hbond_atom_site_label_D
_geom_hbond_atom_site_label_H
_geom_hbond_atom_site_label_A
_geom_hbond_site_symmetry_A
_geom_hbond_distance_DH
_geom_hbond_distance_HA
_geom_hbond_distance_DA
_geom_hbond_angle_DHA
N5 H5A O2 6_566 0.86 2.50 3.237(12) 144.3
N5 H5A O3 6_566 0.86 2.25 2.942(12) 137.0
N5 H5A O2' 6_566 0.86 2.11 2.965(8) 175.7
N3 H3A O4 3_556 0.86 2.52 3.26(2) 144.1
N3 H3A O3' 3_556 0.86 2.16 3.015(8) 178.4
